data_7121867
loop_
_publ_author_name
'Wei, Yan-Li'
'Jing, Jing'
'Shi, Chao'
'Ye, Heng-Yun'
'Wang, Zhong-Xia'
'Zhang, Yi'

_publ_section_title
;
 Unusual high-temperature reversible phase transition containing
 dielectric and nonlinear optical switches in host-guest supramolecular
 crown ether clathrates.
;
_journal_issue 58
_journal_name_full 'Chemical communications (Cambridge, England)'
_journal_page_first 8076
_journal_page_last 8079
_journal_paper_doi 10.1039/c8cc03885f
_journal_volume 54
_journal_year 2018
_chemical_formula_sum 'C18 H30 Cl F2 N O10'
_chemical_formula_weight 493.88
_space_group_crystal_system orthorhombic
_space_group_IT_number 29
_space_group_name_Hall 'P 2c -2ac'
_space_group_name_H-M_alt 'P c a 21'
_symmetry_space_group_name_Hall 'P 2c -2ac'
_symmetry_space_group_name_H-M 'P c a 21'
_atom_sites_solution_hydrogens difmap
_audit_creation_method SHELXL-2014/7
_audit_update_record
;
2018-05-14 deposited with the CCDC.
2018-06-22 downloaded from the CCDC.
;
_cell_angle_alpha 90
_cell_angle_beta 90
_cell_angle_gamma 90
_cell_formula_units_Z 4
_cell_length_a 14.5486(9)
_cell_length_b 11.2914(7)
_cell_length_c 14.5674(8)
_cell_measurement_reflns_used 4419
_cell_measurement_temperature 293(2)
_cell_measurement_theta_max 28.6350
_cell_measurement_theta_min 2.6630
_cell_volume 2393.0(2)
_computing_structure_refinement 'SHELXL-2014/7 (Sheldrick, 2014)'
_diffrn_ambient_temperature 293(2)
_diffrn_measured_fraction_theta_full 0.990
_diffrn_measured_fraction_theta_max 0.792
_diffrn_measurement_device_type 'Rigaku oxford synergy Xtalab'
_diffrn_radiation_type MoK\a
_diffrn_radiation_wavelength 0.71073
_diffrn_reflns_av_R_equivalents 0.0190
_diffrn_reflns_av_unetI/netI 0.0322
_diffrn_reflns_Laue_measured_fraction_full 0.990
_diffrn_reflns_Laue_measured_fraction_max 0.792
_diffrn_reflns_limit_h_max 13
_diffrn_reflns_limit_h_min -18
_diffrn_reflns_limit_k_max 15
_diffrn_reflns_limit_k_min -13
_diffrn_reflns_limit_l_max 20
_diffrn_reflns_limit_l_min -18
_diffrn_reflns_number 11819
_diffrn_reflns_point_group_measured_fraction_full 0.919
_diffrn_reflns_point_group_measured_fraction_max 0.695
_diffrn_reflns_theta_full 25.242
_diffrn_reflns_theta_max 31.620
_diffrn_reflns_theta_min 2.678
_exptl_absorpt_coefficient_mu 0.226
_exptl_absorpt_correction_T_max 1.00000
_exptl_absorpt_correction_T_min 0.81626
_exptl_absorpt_correction_type multi-scan
_exptl_crystal_colour colorless
_exptl_crystal_density_diffrn 1.368
_exptl_crystal_description block
_exptl_crystal_F_000 1036
_exptl_crystal_size_max 0.25
_exptl_crystal_size_mid 0.23
_exptl_crystal_size_min 0.20
_refine_diff_density_max 0.170
_refine_diff_density_min -0.158
_refine_diff_density_rms 0.028
_refine_ls_abs_structure_details
;
 Flack x determined using 1244 quotients [(I+)-(I-)]/[(I+)+(I-)]
 (Parsons, Flack and Wagner, Acta Cryst. B69 (2013) 249-259).
;
_refine_ls_abs_structure_Flack 0.00(3)
_refine_ls_extinction_coef 0.0025(6)
_refine_ls_extinction_expression Fc^*^=kFc[1+0.001xFc^2^\l^3^/sin(2\q)]^-1/4^
_refine_ls_extinction_method 'SHELXL-2014/7 (Sheldrick 2014'
_refine_ls_goodness_of_fit_ref 1.015
_refine_ls_hydrogen_treatment constr
_refine_ls_matrix_type full
_refine_ls_number_parameters 328
_refine_ls_number_reflns 5598
_refine_ls_number_restraints 19
_refine_ls_restrained_S_all 1.018
_refine_ls_R_factor_all 0.0738
_refine_ls_R_factor_gt 0.0413
_refine_ls_shift/su_max 0.000
_refine_ls_shift/su_mean 0.000
_refine_ls_structure_factor_coef Fsqd
_refine_ls_weighting_details 'w=1/[\s^2^(Fo^2^)+(0.0487P)^2^+0.2375P] where P=(Fo^2^+2Fc^2^)/3'
_refine_ls_weighting_scheme calc
_refine_ls_wR_factor_gt 0.1015
_refine_ls_wR_factor_ref 0.1156
_reflns_Friedel_coverage 0.694
_reflns_Friedel_fraction_full 0.841
_reflns_Friedel_fraction_max 0.591
_reflns_number_gt 3473
_reflns_number_total 5598
_reflns_threshold_expression 'I > 2\s(I)'
_cod_data_source_file c8cc03885f2.cif
_cod_data_source_block 1_CCDC1
_cod_depositor_comments 'Adding full bibliography for 7121866--7121867.cif.'
_cod_database_code 7121867
_shelx_shelxl_version_number 2014/7
_shelx_space_group_comment
;
The symmetry employed for this shelxl refinement is uniquely defined
by the following loop, which should always be used as a source of
symmetry information in preference to the above space-group names.
They are only intended as comments.
;

loop_
_space_group_symop_operation_xyz
'x, y, z'
'-x, -y, z+1/2'
'x+1/2, -y, z'
'-x+1/2, y, z+1/2'

loop_
_atom_site_label
_atom_site_type_symbol
_atom_site_fract_x
_atom_site_fract_y
_atom_site_fract_z
_atom_site_U_iso_or_equiv
_atom_site_adp_type
_atom_site_occupancy
_atom_site_site_symmetry_order
_atom_site_calc_flag
_atom_site_refinement_flags_posn
_atom_site_refinement_flags_adp
_atom_site_refinement_flags_occupancy
_atom_site_disorder_assembly
_atom_site_disorder_group
Cl1 Cl 0.78526(5) 0.74897(8) 0.11167(8) 0.0671(2) Uani 1 1 d D . . . .
O7 O 0.6915(2) 0.7540(3) 0.0906(3) 0.1158(12) Uani 1 1 d . . . . .
O8 O 0.8111(5) 0.8225(9) 0.1858(8) 0.139(7) Uani 0.59(2) 1 d D . P A 1
O9 O 0.8332(5) 0.7807(12) 0.0352(6) 0.161(9) Uani 0.59(2) 1 d D . P A 1
O10 O 0.8095(5) 0.6350(5) 0.1358(7) 0.109(4) Uani 0.59(2) 1 d D . P A 1
O8' O 0.8239(7) 0.8576(7) 0.1051(12) 0.118(6) Uani 0.41(2) 1 d D . P A 2
O9' O 0.8373(7) 0.6755(13) 0.0566(13) 0.158(12) Uani 0.41(2) 1 d D . P A 2
O10' O 0.7954(9) 0.709(2) 0.1976(8) 0.208(17) Uani 0.41(2) 1 d D . P A 2
C6 C 0.9329(3) 0.3397(4) 0.4811(3) 0.0922(12) Uani 1 1 d . . . . .
H6A H 0.9009 0.3305 0.5385 0.111 Uiso 1 1 d R U . . .
H6B H 0.9868 0.3867 0.4922 0.111 Uiso 1 1 d R U . . .
C4 C 0.9011(3) 0.0307(4) 0.4216(3) 0.1005(14) Uani 1 1 d . . . . .
H4A H 0.9415 -0.0009 0.4677 0.121 Uiso 1 1 d R U . . .
H4B H 0.9319 0.0259 0.3633 0.121 Uiso 1 1 d R U . . .
C3 C 0.8167(3) -0.0401(4) 0.4180(3) 0.1010(14) Uani 1 1 d . . . . .
H3A H 0.8318 -0.1219 0.4078 0.121 Uiso 1 1 d R U . . .
H3B H 0.7848 -0.0341 0.4756 0.121 Uiso 1 1 d R U . . .
C1 C 0.6254(3) -0.0179(4) 0.2567(3) 0.0949(12) Uani 1 1 d . . . . .
H1A H 0.6629 -0.0183 0.2023 0.114 Uiso 1 1 d R U . . .
H1B H 0.5725 -0.0666 0.2455 0.114 Uiso 1 1 d R U . . .
C5 C 0.9600(3) 0.2235(4) 0.4453(3) 0.0887(12) Uani 1 1 d . . . . .
H5A H 0.9866 0.2314 0.3851 0.106 Uiso 1 1 d R U . . .
H5B H 1.0049 0.1884 0.4853 0.106 Uiso 1 1 d R U . . .
C2 C 0.6780(3) -0.0652(4) 0.3351(3) 0.0956(13) Uani 1 1 d . . . . .
H2A H 0.6417 -0.0607 0.3902 0.115 Uiso 1 1 d R U . . .
H2B H 0.6930 -0.1470 0.3243 0.115 Uiso 1 1 d R U . . .
O6 O 0.76048(18) 0.0027(2) 0.34649(18) 0.0778(7) Uani 1 1 d . . . . .
O5 O 0.88149(17) 0.1513(2) 0.44160(18) 0.0816(7) Uani 1 1 d . . . . .
O4 O 0.87453(17) 0.3992(2) 0.41692(16) 0.0771(6) Uani 1 1 d . . . . .
C8 C 0.8352(3) 0.5043(4) 0.4530(3) 0.0917(12) Uani 1 1 d . . . . .
H8A H 0.8830 0.5578 0.4720 0.110 Uiso 1 1 d R U . . .
H8B H 0.7986 0.4853 0.5060 0.110 Uiso 1 1 d R U . . .
C9 C 0.7786(3) 0.5620(3) 0.3824(3) 0.0932(13) Uani 1 1 d . . . . .
H9A H 0.7556 0.6361 0.4055 0.112 Uiso 1 1 d R U . . .
H9B H 0.8146 0.5780 0.3284 0.112 Uiso 1 1 d R U . . .
O3 O 0.70303(18) 0.4855(2) 0.35965(19) 0.0837(7) Uani 1 1 d . . . . .
N1 N 0.23851(16) 0.75071(18) 0.80033(17) 0.0524(5) Uani 1 1 d . . . . .
H1C H 0.2041 0.7211 0.8446 0.079 Uiso 1 1 d R U . . .
H1D H 0.2533 0.8244 0.8138 0.079 Uiso 1 1 d R U . . .
H1E H 0.2889 0.7080 0.7947 0.079 Uiso 1 1 d R U . . .
F1 F 0.0421(3) 0.7387(3) 0.4748(2) 0.1552(15) Uani 1 1 d . . . . .
C15 C 0.0914(3) 0.7404(5) 0.5541(3) 0.1014(15) Uani 1 1 d . . . . .
C17 C 0.1112(4) 0.8451(5) 0.5929(3) 0.1038(15) Uani 1 1 d . . . . .
C11 C 0.1187(4) 0.6374(5) 0.5939(3) 0.1132(18) Uani 1 1 d . . . . .
C13 C 0.18704(19) 0.7486(3) 0.71458(19) 0.0523(6) Uani 1 1 d . . . . .
C12 C 0.5609(3) 0.4591(4) 0.2871(4) 0.1017(13) Uani 1 1 d . . . . .
H12A H 0.5319 0.4450 0.3454 0.122 Uiso 1 1 d R U . . .
H12B H 0.5168 0.4966 0.2474 0.122 Uiso 1 1 d R U . . .
C18 C 0.1668(3) 0.6413(3) 0.6750(3) 0.0885(12) Uani 1 1 d . . . . .
H18A H 0.1850 0.5725 0.7038 0.106 Uiso 1 1 d R U . . .
C19 C 0.1600(3) 0.8509(3) 0.6741(2) 0.0809(11) Uani 1 1 d . . . . .
H19A H 0.1734 0.9233 0.7001 0.097 Uiso 1 1 d R U . . .
O2 O 0.58969(17) 0.3476(3) 0.24831(18) 0.0809(7) Uani 1 1 d . . . . .
C20 C 0.5145(3) 0.2704(4) 0.2359(4) 0.0959(13) Uani 1 1 d . . . . .
H20A H 0.4727 0.3028 0.1915 0.115 Uiso 1 1 d R U . . .
H20B H 0.4823 0.2617 0.2932 0.115 Uiso 1 1 d R U . . .
O1 O 0.59836(18) 0.0988(3) 0.27666(17) 0.0839(7) Uani 1 1 d . . . . .
F2 F 0.0741(4) 0.9352(4) 0.5561(3) 0.152(2) Uani 0.680(6) 1 d . . P . .
C21 C 0.5471(3) 0.1534(4) 0.2041(3) 0.1038(15) Uani 1 1 d . . . . .
H21A H 0.4958 0.1045 0.1872 0.125 Uiso 1 1 d R U . . .
H21B H 0.5858 0.1629 0.1511 0.125 Uiso 1 1 d R U . . .
C22 C 0.6398(3) 0.5368(4) 0.2984(4) 0.1056(15) Uani 1 1 d . . . . .
H22A H 0.6688 0.5510 0.2401 0.127 Uiso 1 1 d R U . . .
H22B H 0.6198 0.6117 0.3227 0.127 Uiso 1 1 d R U . . .
F2' F 0.0619(8) 0.5614(7) 0.5656(7) 0.147(5) Uani 0.320(6) 1 d . . P . .

loop_
_atom_site_aniso_label
_atom_site_aniso_U_11
_atom_site_aniso_U_22
_atom_site_aniso_U_33
_atom_site_aniso_U_23
_atom_site_aniso_U_13
_atom_site_aniso_U_12
Cl1 0.0688(4) 0.0616(4) 0.0709(4) 0.0110(4) -0.0057(4) -0.0006(4)
O7 0.0711(16) 0.122(2) 0.155(4) 0.0151(18) -0.0218(19) -0.0014(16)
O8 0.108(5) 0.135(9) 0.173(13) -0.091(10) -0.034(6) 0.030(5)
O9 0.108(5) 0.26(2) 0.118(8) 0.098(11) 0.034(5) 0.005(7)
O10 0.125(6) 0.064(3) 0.137(9) 0.037(4) -0.018(5) 0.006(3)
O8' 0.132(7) 0.074(5) 0.147(16) 0.010(6) -0.022(8) -0.028(4)
O9' 0.105(7) 0.131(13) 0.24(3) -0.085(17) -0.010(9) 0.016(7)
O10' 0.137(9) 0.40(4) 0.090(11) 0.137(19) -0.001(7) -0.030(15)
C6 0.091(3) 0.107(3) 0.079(2) -0.006(2) -0.023(2) -0.009(2)
C4 0.096(3) 0.084(3) 0.121(4) 0.013(3) -0.017(3) 0.028(2)
C3 0.112(3) 0.074(3) 0.117(3) 0.042(3) -0.006(3) 0.009(2)
C1 0.103(3) 0.087(3) 0.095(3) -0.010(2) 0.002(2) -0.020(2)
C5 0.068(2) 0.102(3) 0.096(3) -0.004(2) -0.0147(19) 0.006(2)
C2 0.106(3) 0.067(2) 0.113(3) 0.011(2) 0.008(3) -0.023(2)
O6 0.0901(17) 0.0579(12) 0.0853(16) 0.0195(11) 0.0029(14) -0.0077(12)
O5 0.0695(15) 0.0843(18) 0.0908(18) 0.0109(13) -0.0095(12) 0.0051(13)
O4 0.0886(16) 0.0748(15) 0.0679(14) -0.0132(12) -0.0042(12) -0.0018(12)
C8 0.116(3) 0.077(3) 0.083(2) -0.019(2) -0.003(2) -0.009(2)
C9 0.121(4) 0.054(2) 0.104(3) -0.014(2) -0.004(2) -0.002(2)
O3 0.0947(17) 0.0611(14) 0.0953(19) -0.0001(14) -0.0039(13) 0.0134(13)
N1 0.0540(13) 0.0520(13) 0.0511(13) -0.0048(10) -0.0040(10) 0.0022(10)
F1 0.197(4) 0.184(4) 0.0851(19) -0.0120(18) -0.079(2) -0.010(2)
C15 0.111(4) 0.127(4) 0.065(2) -0.018(3) -0.031(2) -0.004(3)
C17 0.133(4) 0.101(3) 0.078(3) 0.001(2) -0.040(2) 0.034(3)
C11 0.161(5) 0.100(4) 0.078(3) -0.009(2) -0.036(3) -0.045(3)
C13 0.0534(15) 0.0564(16) 0.0470(15) -0.0076(12) -0.0003(11) 0.0017(13)
C12 0.076(3) 0.097(3) 0.132(3) 0.015(3) -0.001(2) 0.037(2)
C18 0.130(3) 0.066(2) 0.069(2) -0.0016(18) -0.022(2) -0.021(2)
C19 0.107(3) 0.062(2) 0.074(2) -0.0125(17) -0.030(2) 0.016(2)
O2 0.0626(14) 0.0975(19) 0.0827(16) 0.0122(14) -0.0027(11) 0.0093(14)
C20 0.070(2) 0.117(4) 0.101(3) 0.006(3) -0.019(2) 0.004(2)
O1 0.0850(18) 0.0858(18) 0.0810(16) -0.0041(13) -0.0088(13) -0.0062(14)
F2 0.230(5) 0.097(3) 0.129(3) 0.005(2) -0.101(4) 0.039(3)
C21 0.102(3) 0.126(4) 0.083(3) -0.002(3) -0.029(2) -0.020(3)
C22 0.086(3) 0.077(3) 0.154(4) 0.017(3) 0.004(3) 0.020(2)
F2' 0.235(12) 0.076(5) 0.132(7) -0.015(5) -0.092(7) -0.043(6)

loop_
_atom_type_symbol
_atom_type_description
_atom_type_scat_dispersion_real
_atom_type_scat_dispersion_imag
_atom_type_scat_source
C C 0.0033 0.0016 'International Tables Vol C Tables 4.2.6.8 and 6.1.1.4'
H H 0.0000 0.0000 'International Tables Vol C Tables 4.2.6.8 and 6.1.1.4'
N N 0.0061 0.0033 'International Tables Vol C Tables 4.2.6.8 and 6.1.1.4'
O O 0.0106 0.0060 'International Tables Vol C Tables 4.2.6.8 and 6.1.1.4'
F F 0.0171 0.0103 'International Tables Vol C Tables 4.2.6.8 and 6.1.1.4'
Cl Cl 0.1484 0.1585 'International Tables Vol C Tables 4.2.6.8 and 6.1.1.4'

loop_
_geom_angle_atom_site_label_1
_geom_angle_atom_site_label_2
_geom_angle_atom_site_label_3
_geom_angle
O10' Cl1 O8' 109.1(9)
O9 Cl1 O10 108.8(6)
O10' Cl1 O9' 106.3(9)
O8' Cl1 O9' 106.0(8)
O10' Cl1 O7 109.0(6)
O8' Cl1 O7 110.7(5)
O9 Cl1 O7 108.0(4)
O10 Cl1 O7 110.1(3)
O9' Cl1 O7 115.6(5)
O9 Cl1 O8 109.5(6)
O10 Cl1 O8 106.6(6)
O7 Cl1 O8 113.8(3)
O4 C6 C5 110.3(3)
O5 C4 C3 111.2(4)
O6 C3 C4 109.0(3)
O1 C1 C2 108.9(3)
O5 C5 C6 108.3(3)
O6 C2 C1 109.2(3)
C3 O6 C2 112.8(3)
C5 O5 C4 113.6(3)
C8 O4 C6 112.9(3)
O4 C8 C9 109.7(3)
O3 C9 C8 108.8(3)
C22 O3 C9 113.5(3)
C17 C15 C11 120.8(4)
C17 C15 F1 119.0(5)
C11 C15 F1 120.3(4)
F2 C17 C15 115.9(4)
F2 C17 C19 122.9(5)
C15 C17 C19 120.8(4)
F2' C11 C15 104.6(6)
F2' C11 C18 129.6(7)
C15 C11 C18 119.2(4)
C19 C13 C18 120.4(3)
C19 C13 N1 120.6(3)
C18 C13 N1 119.0(3)
O2 C12 C22 110.0(3)
C13 C18 C11 119.9(4)
C13 C19 C17 118.8(4)
C20 O2 C12 111.4(3)
O2 C20 C21 110.1(4)
C1 O1 C21 113.3(3)
O1 C21 C20 108.7(3)
O3 C22 C12 109.8(4)

loop_
_geom_bond_atom_site_label_1
_geom_bond_atom_site_label_2
_geom_bond_distance
Cl1 O10' 1.340(8)
Cl1 O8' 1.353(7)
Cl1 O9 1.362(6)
Cl1 O10 1.380(5)
Cl1 O9' 1.380(10)
Cl1 O7 1.399(3)
Cl1 O8 1.413(6)
C6 O4 1.431(5)
C6 C5 1.466(6)
C4 O5 1.422(5)
C4 C3 1.466(6)
C3 O6 1.410(5)
C1 O1 1.405(5)
C1 C2 1.476(6)
C5 O5 1.404(5)
C2 O6 1.433(5)
O4 C8 1.418(5)
C8 C9 1.471(6)
C9 O3 1.437(5)
O3 C22 1.406(5)
N1 C13 1.457(4)
F1 C15 1.360(5)
C15 C17 1.342(6)
C15 C11 1.359(7)
C17 F2 1.270(5)
C17 C19 1.381(5)
C11 F2' 1.260(9)
C11 C18 1.374(6)
C13 C19 1.355(4)
C13 C18 1.374(4)
C12 O2 1.443(5)
C12 C22 1.455(6)
O2 C20 1.410(5)
C20 C21 1.478(6)
O1 C21 1.432(5)

loop_
_geom_hbond_atom_site_label_D
_geom_hbond_atom_site_label_H
_geom_hbond_atom_site_label_A
_geom_hbond_distance_DH
_geom_hbond_distance_HA
_geom_hbond_distance_DA
_geom_hbond_angle_DHA
_geom_hbond_site_symmetry_A
N1 H1D O6 0.88 2.02 2.865(3) 160.2 2_665
N1 H1C O5 0.88 2.37 2.916(4) 120.2 2_665
N1 H1C O4 0.88 2.06 2.907(3) 159.5 2_665
N1 H1E O3 0.88 2.38 2.930(3) 120.4 2_665
N1 H1E O2 0.88 1.99 2.838(3) 160.3 2_665
N1 H1D O1 0.88 2.39 2.939(3) 120.8 2_665
